data_7703726
loop_
_publ_author_name
'Shen, Jun-Ju'
'Kang, Xiao-Li'
'Ren, Qiao-Zhen'
'Li, Guo-Ping'
'Gao, Ya-Na'
'Hao, Peng-Fei'
'Fu, Yun-Long'

_publ_section_title
;
 Effect of positional isomers on the photochromic behaviors of
 bipyridyltriazolium chloroantimonate hybrids.
;
_journal_issue 14
_journal_name_full 'Dalton transactions (Cambridge, England : 2003)'
_journal_page_first 4470
_journal_page_last 4475
_journal_paper_doi 10.1039/d0dt00092b
_journal_volume 49
_journal_year 2020
_chemical_formula_moiety '2(C12 H11 N5), Cl5 Sb, 2(Cl)'
_chemical_formula_sum 'C24 H22 Cl7 N10 Sb'
_chemical_formula_weight 820.43
_space_group_crystal_system monoclinic
_space_group_IT_number 15
_space_group_name_Hall '-C 2yc'
_space_group_name_H-M_alt 'C 1 2/c 1'
_atom_sites_solution_hydrogens mixed
_audit_creation_method SHELXL-2016/6
_audit_update_record
;
2019-09-17 deposited with the CCDC.	2020-03-10 downloaded from the CCDC.
;
_cell_angle_alpha 90
_cell_angle_beta 116.024(2)
_cell_angle_gamma 90
_cell_formula_units_Z 4
_cell_length_a 36.329(3)
_cell_length_b 5.4910(4)
_cell_length_c 17.2779(14)
_cell_measurement_reflns_used 9682
_cell_measurement_temperature 293(2)
_cell_measurement_theta_max 28.34
_cell_measurement_theta_min 2.50
_cell_volume 3097.2(4)
_computing_cell_refinement 'Bruker SMART'
_computing_data_collection 'Bruker SMART'
_computing_data_reduction 'Bruker SAINT'
_computing_molecular_graphics 'Bruker SHELXTL'
_computing_publication_material 'Bruker SHELXTL'
_computing_structure_refinement 'SHELXL-2016/6 (Sheldrick, 2016)'
_computing_structure_solution 'SHELXT 2014/5 (Sheldrick, 2014)'
_diffrn_ambient_temperature 293(2)
_diffrn_measured_fraction_theta_full 0.974
_diffrn_measured_fraction_theta_max 0.980
_diffrn_measurement_device_type 'CCD area detector'
_diffrn_measurement_method 'phi and omega scans'
_diffrn_radiation_type MoK\a
_diffrn_radiation_wavelength 0.71073
_diffrn_reflns_av_R_equivalents 0.0203
_diffrn_reflns_av_unetI/netI 0.0143
_diffrn_reflns_Laue_measured_fraction_full 0.974
_diffrn_reflns_Laue_measured_fraction_max 0.980
_diffrn_reflns_limit_h_max 48
_diffrn_reflns_limit_h_min -48
_diffrn_reflns_limit_k_max 7
_diffrn_reflns_limit_k_min -7
_diffrn_reflns_limit_l_max 23
_diffrn_reflns_limit_l_min -23
_diffrn_reflns_number 22281
_diffrn_reflns_point_group_measured_fraction_full 0.974
_diffrn_reflns_point_group_measured_fraction_max 0.980
_diffrn_reflns_theta_full 25.242
_diffrn_reflns_theta_max 28.341
_diffrn_reflns_theta_min 3.894
_exptl_absorpt_coefficient_mu 1.531
_exptl_absorpt_correction_T_max 0.790
_exptl_absorpt_correction_T_min 0.711
_exptl_absorpt_correction_type multi-scan
_exptl_crystal_colour 'pale yellow'
_exptl_crystal_density_diffrn 1.759
_exptl_crystal_description rod
_exptl_crystal_F_000 1624
_exptl_crystal_size_max 0.632
_exptl_crystal_size_mid 0.191
_exptl_crystal_size_min 0.154
_refine_diff_density_max 0.754
_refine_diff_density_min -0.905
_refine_diff_density_rms 0.100
_refine_ls_extinction_method none
_refine_ls_goodness_of_fit_ref 1.122
_refine_ls_hydrogen_treatment mixed
_refine_ls_matrix_type full
_refine_ls_number_parameters 195
_refine_ls_number_reflns 3796
_refine_ls_number_restraints 3
_refine_ls_restrained_S_all 1.124
_refine_ls_R_factor_all 0.0326
_refine_ls_R_factor_gt 0.0320
_refine_ls_shift/su_max 0.000
_refine_ls_shift/su_mean 0.000
_refine_ls_structure_factor_coef Fsqd
_refine_ls_weighting_details 'w=1/[\s^2^(Fo^2^)+(0.0497P)^2^+8.3431P] where P=(Fo^2^+2Fc^2^)/3'
_refine_ls_weighting_scheme calc
_refine_ls_wR_factor_gt 0.0912
_refine_ls_wR_factor_ref 0.0917
_reflns_Friedel_coverage 0.000
_reflns_number_gt 3698
_reflns_number_total 3796
_reflns_threshold_expression 'I > 2\s(I)'
_cod_data_source_file d0dt00092b2.cif
_cod_data_source_block 1
_cod_depositor_comments 'Adding full bibliography for 7703726--7703727.cif.'
_cod_original_sg_symbol_H-M 'C 2/c'
_cod_database_code 7703726
_shelx_shelxl_version_number 2016/6
_shelx_space_group_comment
;
The symmetry employed for this shelxl refinement is uniquely defined
by the following loop, which should always be used as a source of
symmetry information in preference to the above space-group names.
They are only intended as comments.
;

loop_
_space_group_symop_operation_xyz
'x, y, z'
'-x, y, -z+1/2'
'x+1/2, y+1/2, z'
'-x+1/2, y+1/2, -z+1/2'
'-x, -y, -z'
'x, -y, z-1/2'
'-x+1/2, -y+1/2, -z'
'x+1/2, -y+1/2, z-1/2'

loop_
_atom_site_label
_atom_site_type_symbol
_atom_site_fract_x
_atom_site_fract_y
_atom_site_fract_z
_atom_site_U_iso_or_equiv
_atom_site_adp_type
_atom_site_occupancy
_atom_site_site_symmetry_order
_atom_site_calc_flag
_atom_site_refinement_flags_posn
_atom_site_refinement_flags_adp
_atom_site_refinement_flags_occupancy
_atom_site_disorder_assembly
_atom_site_disorder_group
Sb01 Sb 0.500000 0.44345(3) 0.250000 0.02161(9) Uani 1 2 d S T P . .
Cl1 Cl 0.49439(2) 0.44988(12) 0.39741(4) 0.03491(15) Uani 1 1 d . . . . .
Cl4 Cl 0.29489(2) 0.26255(13) 0.11735(4) 0.03812(16) Uani 1 1 d . . . . .
Cl2 Cl 0.57948(3) 0.4685(3) 0.32960(6) 0.0687(3) Uani 1 1 d . . . . .
Cl3 Cl 0.500000 0.8779(2) 0.250000 0.0774(5) Uani 1 2 d S T P . .
N1 N 0.36291(6) 0.6304(4) 0.42336(13) 0.0257(4) Uani 1 1 d . . . . .
N2 N 0.33188(7) 0.5299(4) 0.28710(15) 0.0308(4) Uani 1 1 d . . . . .
C2 C 0.44441(7) -0.1078(5) 0.4212(2) 0.0340(6) Uani 1 1 d . U . . .
H2A H 0.462231 -0.239643 0.434933 0.041 Uiso 1 1 calc R U . . .
N3 N 0.31039(7) 0.7217(4) 0.29475(14) 0.0319(4) Uani 1 1 d . . . . .
C5 C 0.39148(7) 0.2734(5) 0.38148(16) 0.0260(4) Uani 1 1 d . U . . .
C11 C 0.29523(9) 1.3559(5) 0.4874(2) 0.0352(6) Uani 1 1 d . U . . .
H11 H 0.287527 1.485190 0.511852 0.042 Uiso 1 1 calc R U . . .
C1 C 0.44374(9) 0.0250(6) 0.4852(2) 0.0412(7) Uani 1 1 d . . . . .
H1 H 0.461015 -0.014150 0.542130 0.049 Uiso 1 1 calc R U . . .
C7 C 0.33038(7) 0.7758(4) 0.37799(15) 0.0247(4) Uani 1 1 d . . . . .
N4 N 0.41751(7) 0.2196(5) 0.46704(18) 0.0414(5) Uani 1 1 d . U . . .
H4 H 0.417156 0.307181 0.507980 0.050 Uiso 1 1 calc R U . . .
C6 C 0.36270(7) 0.4770(5) 0.36409(16) 0.0251(4) Uani 1 1 d . . . . .
C12 C 0.32764(11) 1.2222(6) 0.5378(2) 0.0438(7) Uani 1 1 d . U . . .
H12 H 0.342011 1.260193 0.595949 0.053 Uiso 1 1 calc R U . . .
N5 N 0.33991(9) 1.0280(5) 0.50401(19) 0.0444(6) Uani 1 1 d . . . . .
H5 H 0.360550 0.939959 0.536204 0.053 Uiso 1 1 calc R U . . .
C4 C 0.39320(9) 0.1321(6) 0.31610(19) 0.0357(6) Uani 1 1 d . . . . .
H4A H 0.376256 0.165840 0.258545 0.043 Uiso 1 1 calc R U . . .
C8 C 0.31807(7) 0.9784(5) 0.41659(17) 0.0265(5) Uani 1 1 d . . . . .
C3 C 0.42073(10) -0.0597(5) 0.3389(2) 0.0428(7) Uani 1 1 d . U . . .
H3 H 0.422629 -0.155111 0.296273 0.051 Uiso 1 1 calc R U . . .
C10 C 0.27340(9) 1.3119(6) 0.4034(2) 0.0448(7) Uani 1 1 d . . . . .
H10 H 0.250892 1.408547 0.370597 0.054 Uiso 1 1 calc R U . . .
C9 C 0.28444(8) 1.1229(6) 0.3659(2) 0.0366(6) Uani 1 1 d . . . . .
H9 H 0.269668 1.091435 0.307363 0.044 Uiso 1 1 calc R U . . .
H2 H 0.3231(16) 0.454(8) 0.232(3) 0.069(14) Uiso 1 1 d . . . . .

loop_
_atom_site_aniso_label
_atom_site_aniso_U_11
_atom_site_aniso_U_22
_atom_site_aniso_U_33
_atom_site_aniso_U_23
_atom_site_aniso_U_13
_atom_site_aniso_U_12
Sb01 0.02953(13) 0.01434(12) 0.02255(12) 0.000 0.01289(9) 0.000
Cl1 0.0403(3) 0.0362(4) 0.0310(3) 0.0014(2) 0.0182(3) 0.0083(2)
Cl4 0.0481(4) 0.0359(3) 0.0296(3) -0.0049(2) 0.0164(3) -0.0123(3)
Cl2 0.0361(4) 0.1166(10) 0.0441(5) -0.0198(5) 0.0091(3) -0.0007(5)
Cl3 0.1404(15) 0.0153(4) 0.1137(13) 0.000 0.0899(12) 0.000
N1 0.0246(9) 0.0247(9) 0.0261(9) -0.0001(8) 0.0096(8) 0.0023(8)
N2 0.0330(11) 0.0285(11) 0.0261(10) -0.0021(8) 0.0085(9) 0.0043(8)
C2 0.0218(10) 0.0203(10) 0.0604(17) -0.0007(11) 0.0186(11) 0.0044(9)
N3 0.0315(10) 0.0288(10) 0.0286(10) -0.0006(9) 0.0067(8) 0.0053(9)
C5 0.0235(10) 0.0233(11) 0.0333(12) -0.0009(9) 0.0143(9) -0.0010(8)
C11 0.0441(14) 0.0218(12) 0.0567(16) -0.0076(11) 0.0376(13) -0.0019(10)
C1 0.0265(12) 0.0360(15) 0.0527(18) 0.0042(13) 0.0095(12) 0.0049(11)
C7 0.0222(10) 0.0228(10) 0.0278(11) 0.0005(9) 0.0097(8) -0.0002(8)
N4 0.0340(11) 0.0388(13) 0.0464(13) -0.0017(11) 0.0131(10) 0.0017(10)
C6 0.0241(10) 0.0243(11) 0.0265(11) -0.0009(9) 0.0109(9) -0.0006(9)
C12 0.0577(17) 0.0419(16) 0.0436(15) -0.0097(13) 0.0330(14) -0.0075(14)
N5 0.0487(15) 0.0447(15) 0.0430(14) 0.0000(12) 0.0232(12) 0.0016(12)
C4 0.0379(13) 0.0355(14) 0.0390(14) -0.0047(12) 0.0217(11) 0.0008(11)
C8 0.0245(10) 0.0231(10) 0.0346(12) 0.0000(9) 0.0152(9) -0.0014(9)
C3 0.0426(15) 0.0349(16) 0.0634(19) -0.0124(13) 0.0347(15) -0.0019(11)
C10 0.0379(14) 0.0319(14) 0.071(2) -0.0002(14) 0.0293(15) 0.0085(12)
C9 0.0290(12) 0.0318(13) 0.0445(15) -0.0022(12) 0.0119(11) 0.0055(11)

loop_
_atom_type_symbol
_atom_type_description
_atom_type_scat_dispersion_real
_atom_type_scat_dispersion_imag
_atom_type_scat_source
C C 0.0033 0.0016 'International Tables Vol C Tables 4.2.6.8 and 6.1.1.4'
H H 0.0000 0.0000 'International Tables Vol C Tables 4.2.6.8 and 6.1.1.4'
N N 0.0061 0.0033 'International Tables Vol C Tables 4.2.6.8 and 6.1.1.4'
Cl Cl 0.1484 0.1585 'International Tables Vol C Tables 4.2.6.8 and 6.1.1.4'
Sb Sb -0.5866 1.5461 'International Tables Vol C Tables 4.2.6.8 and 6.1.1.4'

loop_
_geom_angle_atom_site_label_1
_geom_angle_atom_site_label_2
_geom_angle_atom_site_label_3
_geom_angle
_geom_angle_site_symmetry_1
_geom_angle_site_symmetry_3
_geom_angle_publ_flag
Cl3 Sb01 Cl2 86.96(3) . 2_655 ?
Cl3 Sb01 Cl2 86.96(3) . . ?
Cl2 Sb01 Cl2 173.93(6) 2_655 . ?
Cl3 Sb01 Cl1 89.235(15) . 2_655 ?
Cl2 Sb01 Cl1 91.53(3) 2_655 2_655 ?
Cl2 Sb01 Cl1 88.38(3) . 2_655 ?
Cl3 Sb01 Cl1 89.234(15) . . ?
Cl2 Sb01 Cl1 88.38(3) 2_655 . ?
Cl2 Sb01 Cl1 91.54(3) . . ?
Cl1 Sb01 Cl1 178.47(3) 2_655 . ?
C6 N1 C7 102.7(2) . . ?
C6 N2 N3 109.8(2) . . ?
C6 N2 H2 131(3) . . ?
N3 N2 H2 119(3) . . ?
C3 C2 C1 122.8(3) . . ?
C3 C2 H2A 118.6 . . ?
C1 C2 H2A 118.6 . . ?
C7 N3 N2 102.4(2) . . ?
N4 C5 C4 119.4(2) . . ?
N4 C5 C6 118.0(2) . . ?
C4 C5 C6 122.6(2) . . ?
C10 C11 C12 122.9(3) . . ?
C10 C11 H11 118.6 . . ?
C12 C11 H11 118.6 . . ?
C2 C1 N4 119.9(3) . . ?
C2 C1 H1 120.0 . . ?
N4 C1 H1 120.0 . . ?
N3 C7 N1 114.7(2) . . ?
N3 C7 C8 122.1(2) . . ?
N1 C7 C8 123.2(2) . . ?
C1 N4 C5 119.2(3) . . ?
C1 N4 H4 120.4 . . ?
C5 N4 H4 120.4 . . ?
N1 C6 N2 110.4(2) . . ?
N1 C6 C5 124.4(2) . . ?
N2 C6 C5 125.2(2) . . ?
C11 C12 N5 120.3(3) . . ?
C11 C12 H12 119.9 . . ?
N5 C12 H12 119.9 . . ?
C12 N5 C8 118.3(3) . . ?
C12 N5 H5 120.8 . . ?
C8 N5 H5 120.8 . . ?
C3 C4 C5 118.5(3) . . ?
C3 C4 H4A 120.8 . . ?
C5 C4 H4A 120.8 . . ?
N5 C8 C9 119.7(3) . . ?
N5 C8 C7 120.1(2) . . ?
C9 C8 C7 120.3(2) . . ?
C2 C3 C4 120.2(3) . . ?
C2 C3 H3 119.9 . . ?
C4 C3 H3 119.9 . . ?
C11 C10 C9 119.5(3) . . ?
C11 C10 H10 120.3 . . ?
C9 C10 H10 120.3 . . ?
C10 C9 C8 119.3(3) . . ?
C10 C9 H9 120.3 . . ?
C8 C9 H9 120.3 . . ?

loop_
_geom_bond_atom_site_label_1
_geom_bond_atom_site_label_2
_geom_bond_distance
_geom_bond_site_symmetry_2
_geom_bond_publ_flag
Sb01 Cl3 2.3854(12) . ?
Sb01 Cl2 2.6005(9) 2_655 ?
Sb01 Cl2 2.6005(9) . ?
Sb01 Cl1 2.6429(7) 2_655 ?
Sb01 Cl1 2.6430(7) . ?
N1 C6 1.323(3) . ?
N1 C7 1.355(3) . ?
N2 C6 1.342(3) . ?
N2 N3 1.351(3) . ?
N2 H2 0.96(5) . ?
C2 C3 1.327(5) . ?
C2 C1 1.334(5) . ?
C2 H2A 0.9300 . ?
N3 C7 1.330(3) . ?
C5 N4 1.393(4) . ?
C5 C4 1.394(4) . ?
C5 C6 1.469(3) . ?
C11 C10 1.335(5) . ?
C11 C12 1.336(5) . ?
C11 H11 0.9300 . ?
C1 N4 1.373(4) . ?
C1 H1 0.9300 . ?
C7 C8 1.464(3) . ?
N4 H4 0.8600 . ?
C12 N5 1.380(4) . ?
C12 H12 0.9300 . ?
N5 C8 1.391(4) . ?
N5 H5 0.8600 . ?
C4 C3 1.386(4) . ?
C4 H4A 0.9300 . ?
C8 C9 1.396(4) . ?
C3 H3 0.9300 . ?
C10 C9 1.374(4) . ?
C10 H10 0.9300 . ?
C9 H9 0.9300 . ?
